data_4128888
loop_
_publ_author_name
'Mon, Marta'
'Bruno, Rosaria'
'Tiburcio, Estefania'
'Viciano-Chumillas, Marta'
'Kalinke, Lucas H. G.'
'Ferrando-Soria, Jes\'us'
'Armentano, Donatella'
'Pardo, Emilio'

_publ_section_title
;
 Multivariate Metal-Organic Frameworks for the Simultaneous Capture of
 Organic and Inorganic Contaminants from Water.
;
_journal_issue 34
_journal_name_full 'Journal of the American Chemical Society'
_journal_page_first 13601
_journal_page_last 13609
_journal_paper_doi 10.1021/jacs.9b06250
_journal_volume 141
_journal_year 2019
_chemical_formula_sum 'C42 H70 Ca Cl3 Cu6 Hg N7 O30 S4'
_chemical_formula_weight 2009.55
_space_group_crystal_system hexagonal
_space_group_IT_number 173
_space_group_name_Hall 'P 6c'
_space_group_name_H-M_alt 'P 63'
_atom_sites_solution_hydrogens geom
_audit_creation_method SHELXL-2018/3
_cell_angle_alpha 90
_cell_angle_beta 90
_cell_angle_gamma 120
_cell_formula_units_Z 2
_cell_length_a 17.969(4)
_cell_length_b 17.969(4)
_cell_length_c 12.949(4)
_cell_measurement_reflns_used 5502
_cell_measurement_temperature 296(2)
_cell_measurement_theta_max 24.13
_cell_measurement_theta_min 2.27
_cell_volume 3620.9(16)
_computing_cell_refinement 'Bruker APEX'
_computing_data_collection 'Bruker APEX'
_computing_data_reduction 'Bruker SAINT'
_computing_molecular_graphics 'Bruker SHELXTL'
_computing_publication_material 'Bruker SHELXTL'
_computing_structure_refinement 'SHELXL-2018/3 (Sheldrick, 2018)'
_diffrn_ambient_temperature 296(2)
_diffrn_measured_fraction_theta_full 1.000
_diffrn_measured_fraction_theta_max 0.998
_diffrn_measurement_device_type 'CCD area detector'
_diffrn_measurement_method 'phi and omega scans'
_diffrn_radiation_type MoK\a
_diffrn_radiation_wavelength 0.71073
_diffrn_reflns_av_R_equivalents 0.0546
_diffrn_reflns_av_unetI/netI 0.0442
_diffrn_reflns_Laue_measured_fraction_full 1.000
_diffrn_reflns_Laue_measured_fraction_max 0.998
_diffrn_reflns_limit_h_max 22
_diffrn_reflns_limit_h_min -22
_diffrn_reflns_limit_k_max 22
_diffrn_reflns_limit_k_min -19
_diffrn_reflns_limit_l_max 15
_diffrn_reflns_limit_l_min -14
_diffrn_reflns_number 29685
_diffrn_reflns_point_group_measured_fraction_full 0.946
_diffrn_reflns_point_group_measured_fraction_max 0.944
_diffrn_reflns_theta_full 25.242
_diffrn_reflns_theta_max 26.086
_diffrn_reflns_theta_min 2.046
_diffrn_source 'fine-focus sealed tube'
_exptl_absorpt_coefficient_mu 4.218
_exptl_absorpt_correction_T_max 0.976
_exptl_absorpt_correction_T_min 0.873
_exptl_absorpt_correction_type multi-scan
_exptl_absorpt_process_details sadabs
_exptl_crystal_colour blue
_exptl_crystal_density_diffrn 1.843
_exptl_crystal_description hexagonal
_exptl_crystal_F_000 2000
_exptl_crystal_size_max 0.18
_exptl_crystal_size_mid 0.14
_exptl_crystal_size_min 0.14
_refine_diff_density_max 2.572
_refine_diff_density_min -0.828
_refine_diff_density_rms 0.223
_refine_ls_abs_structure_details
;
 Flack x determined using 1136 quotients [(I+)-(I-)]/[(I+)+(I-)]
 (Parsons, Flack and Wagner, Acta Cryst. B69 (2013) 249-259).
;
_refine_ls_abs_structure_Flack 0.34(2)
_refine_ls_extinction_method none
_refine_ls_goodness_of_fit_ref 1.032
_refine_ls_hydrogen_treatment constr
_refine_ls_matrix_type full
_refine_ls_number_parameters 229
_refine_ls_number_reflns 4525
_refine_ls_number_restraints 123
_refine_ls_restrained_S_all 1.045
_refine_ls_R_factor_all 0.1120
_refine_ls_R_factor_gt 0.0826
_refine_ls_shift/su_max 0.000
_refine_ls_shift/su_mean 0.000
_refine_ls_structure_factor_coef Fsqd
_refine_ls_weighting_details 'w=1/[\s^2^(Fo^2^)+(0.1882P)^2^+8.2543P] where P=(Fo^2^+2Fc^2^)/3'
_refine_ls_weighting_scheme calc
_refine_ls_wR_factor_gt 0.2409
_refine_ls_wR_factor_ref 0.2735
_reflns_Friedel_coverage 0.809
_reflns_Friedel_fraction_full 0.887
_reflns_Friedel_fraction_max 0.886
_reflns_number_gt 3247
_reflns_number_total 4525
_reflns_threshold_expression 'I > 2\s(I)'
_cod_data_source_file ja9b06250_si_005.cif
_cod_data_source_block MV_HgMB5_0m
_cod_original_cell_volume 3620.8(19)
_cod_database_code 4128888
_shelx_shelxl_version_number 2018/3
_shelx_space_group_comment
;
The symmetry employed for this shelxl refinement is uniquely defined
by the following loop, which should always be used as a source of
symmetry information in preference to the above space-group names.
They are only intended as comments.
;

loop_
_space_group_symop_operation_xyz
'x, y, z'
'-y, x-y, z'
'-x+y, -x, z'
'-x, -y, z+1/2'
'y, -x+y, z+1/2'
'x-y, x, z+1/2'

loop_
_atom_site_label
_atom_site_type_symbol
_atom_site_fract_x
_atom_site_fract_y
_atom_site_fract_z
_atom_site_U_iso_or_equiv
_atom_site_adp_type
_atom_site_occupancy
_atom_site_site_symmetry_order
_atom_site_calc_flag
_atom_site_refinement_flags_posn
_atom_site_refinement_flags_adp
_atom_site_refinement_flags_occupancy
Cu1 Cu 0.86345(13) 0.44591(13) -1.150(2) 0.0328(7) Uani 1 1 d . . .
Cu2 Cu 0.86440(13) 0.44325(13) -1.409(2) 0.0337(7) Uani 1 1 d . . .
Ca1 Ca 0.666667 0.333333 -1.279(2) 0.0175(6) Uani 1 3 d S T P
N1 N 0.7658(7) 0.3237(7) -1.415(2) 0.020(3) Uani 1 1 d . U .
N2 N 0.7593(7) 0.3239(8) -1.144(2) 0.030(3) Uani 1 1 d . U .
O1 O 0.9796(8) 0.5574(10) -1.132(2) 0.056(5) Uani 1 1 d . U .
O2 O 0.9807(7) 0.5505(7) -1.425(2) 0.033(3) Uani 1 1 d . U .
O3 O 0.9004(10) 0.4084(10) -1.031(3) 0.068(5) Uani 1 1 d D U .
O4 O 0.9054(8) 0.4012(8) -1.519(2) 0.044(3) Uani 1 1 d . U .
O5 O 0.7970(11) 0.5039(13) -1.504(3) 0.081(6) Uani 1 1 d . . .
O6 O 0.7988(8) 0.5073(9) -1.052(2) 0.048(4) Uani 1 1 d . . .
O1HH O 0.8239(4) 0.4652(4) -1.282(2) 0.0304(15) Uani 1 1 d . . .
C1 C 1.0198(12) 0.5422(14) -1.060(3) 0.042(5) Uani 1 1 d . U .
C2 C 1.0221(12) 0.5427(11) -1.501(3) 0.031(4) Uani 1 1 d . U .
C3 C 0.8453(14) 0.3152(14) -1.006(3) 0.059(6) Uani 1 1 d D U .
C4 C 0.7701(11) 0.2803(13) -1.063(3) 0.040(4) Uani 1 1 d . U .
C5 C 0.7645(12) 0.2766(11) -1.481(3) 0.039(4) Uani 1 1 d . U .
C6 C 0.8481(12) 0.3143(12) -1.559(3) 0.063(6) Uani 1 1 d D U .
H6A H 0.832359 0.314674 -1.631133 0.075 Uiso 1 1 calc R U .
C2H C 0.8883(13) 0.2559(12) -1.541(3) 0.102(9) Uani 1 1 d D U .
H2HA H 0.847597 0.198643 -1.565136 0.122 Uiso 1 1 calc R U .
H2HB H 0.939195 0.277402 -1.583543 0.122 Uiso 1 1 calc R U .
O2H' O 0.912(2) 0.249(3) -1.436(3) 0.217(15) Uiso 1 1 d D U .
C2S C 0.755(3) 0.264(3) -0.845(5) 0.237(17) Uiso 1 1 d D U .
H2SA H 0.751255 0.247621 -0.773129 0.285 Uiso 1 1 calc R U .
H2SB H 0.706460 0.220755 -0.883156 0.285 Uiso 1 1 calc R U .
C1S C 0.842(3) 0.284(3) -0.894(3) 0.237(17) Uiso 1 1 d D U .
H1SA H 0.846881 0.232984 -0.893684 0.285 Uiso 1 1 calc R U .
H1SB H 0.888999 0.328368 -0.854360 0.285 Uiso 1 1 calc R U .
C3S C 0.702(8) 0.353(6) -0.744(8) 0.43(8) Uiso 1 1 d D . .
S1 S 0.769(2) 0.373(2) -0.861(4) 0.430(18) Uiso 1 1 d D . .
Hg1 Hg 0.855(2) 0.510(2) -0.721(4) 0.69(2) Uiso 0.3333 1 d D . P
Cl1 Cl 0.932(3) 0.634(3) -0.644(4) 0.244(16) Uiso 0.3333 1 d D . P
Cl2 Cl 0.969(3) 0.580(3) -0.821(4) 0.244(16) Uiso 0.3333 1 d D . P
O1W O 1.026(4) 0.692(2) -0.261(5) 0.34(3) Uani 1 1 d . U .
O2W O 0.824(2) 0.640(2) -0.260(4) 0.214(13) Uiso 1 1 d . . .
S1L S 1.002(5) 0.760(5) -0.470(5) 0.430(18) Uiso 0.3333 1 d D . P
C7L C 0.873(5) 0.819(5) -0.4365(19) 0.35(4) Uiso 0.3333 1 d DG . P
C9L C 0.931(5) 0.793(5) -0.407(2) 0.35(4) Uiso 0.3333 1 d DG . P
C10L C 0.941(6) 0.780(6) -0.303(3) 0.35(4) Uiso 0.3333 1 d DG . P
C11L C 0.894(7) 0.795(7) -0.2287(17) 0.35(4) Uiso 0.3333 1 d G . P
C12L C 0.836(7) 0.821(7) -0.258(3) 0.35(4) Uiso 0.3333 1 d G . P
C8L C 0.826(6) 0.834(7) -0.362(4) 0.35(4) Uiso 0.3333 1 d G . P
C5L C 0.946(6) 0.814(7) -0.7963(18) 0.35(4) Uiso 0.3333 1 d G . P
C6L C 1.002(5) 0.784(6) -0.771(4) 0.35(4) Uiso 0.3333 1 d G . P
C3L C 1.014(5) 0.770(5) -0.669(5) 0.35(4) Uiso 0.3333 1 d G . P
C1L C 0.970(4) 0.786(4) -0.591(3) 0.35(4) Uiso 0.3333 1 d DG . P
C2L C 0.915(4) 0.816(5) -0.6159(16) 0.35(4) Uiso 0.3333 1 d DG . P
C4L C 0.903(5) 0.830(7) -0.719(2) 0.35(4) Uiso 0.3333 1 d G . P
N4' N 0.871(9) 0.838(11) -0.542(3) 0.35(4) Uiso 0.3333 1 d D . P

loop_
_atom_site_aniso_label
_atom_site_aniso_U_11
_atom_site_aniso_U_22
_atom_site_aniso_U_33
_atom_site_aniso_U_23
_atom_site_aniso_U_13
_atom_site_aniso_U_12
Cu1 0.0230(11) 0.0336(12) 0.0344(17) 0.0005(12) -0.0065(12) 0.0085(9)
Cu2 0.0231(10) 0.0329(12) 0.0375(18) -0.0015(12) 0.0105(12) 0.0082(9)
Ca1 0.0155(8) 0.0155(8) 0.0214(15) 0.000 0.000 0.0077(4)
N1 0.015(5) 0.021(6) 0.016(6) 0.003(5) 0.007(5) 0.003(5)
N2 0.016(6) 0.017(6) 0.054(10) 0.009(7) -0.015(7) 0.006(5)
O1 0.028(6) 0.063(8) 0.074(13) 0.008(8) -0.023(7) 0.020(6)
O2 0.031(6) 0.026(5) 0.033(7) -0.004(5) 0.006(5) 0.007(5)
O3 0.043(8) 0.054(8) 0.093(13) 0.009(9) -0.013(8) 0.015(7)
O4 0.031(6) 0.041(6) 0.051(8) 0.001(6) 0.018(6) 0.013(5)
O5 0.066(11) 0.115(15) 0.084(15) 0.056(12) 0.035(10) 0.063(11)
O6 0.023(6) 0.058(8) 0.065(11) -0.026(8) -0.001(6) 0.022(6)
O1HH 0.027(3) 0.036(4) 0.029(4) -0.006(7) -0.010(7) 0.017(3)
C1 0.026(9) 0.057(13) 0.042(14) -0.001(10) -0.009(9) 0.019(9)
C2 0.029(9) 0.024(9) 0.039(12) 0.003(8) 0.004(8) 0.012(7)
C3 0.051(11) 0.055(11) 0.057(13) 0.030(10) -0.005(8) 0.017(9)
C4 0.033(8) 0.048(10) 0.039(10) 0.018(8) 0.007(7) 0.021(7)
C5 0.036(8) 0.025(8) 0.039(10) 0.011(6) 0.025(7) 0.002(6)
C6 0.040(10) 0.039(9) 0.079(16) -0.011(9) 0.042(10) -0.003(7)
C2H 0.063(12) 0.049(11) 0.18(3) -0.016(13) 0.057(15) 0.019(9)
O1W 0.51(8) 0.19(3) 0.27(5) 0.15(4) 0.16(6) 0.13(4)

loop_
_atom_type_symbol
_atom_type_description
_atom_type_scat_dispersion_real
_atom_type_scat_dispersion_imag
_atom_type_scat_source
C C 0.0033 0.0016 'International Tables Vol C Tables 4.2.6.8 and 6.1.1.4'
H H 0.0000 0.0000 'International Tables Vol C Tables 4.2.6.8 and 6.1.1.4'
N N 0.0061 0.0033 'International Tables Vol C Tables 4.2.6.8 and 6.1.1.4'
O O 0.0106 0.0060 'International Tables Vol C Tables 4.2.6.8 and 6.1.1.4'
S S 0.1246 0.1234 'International Tables Vol C Tables 4.2.6.8 and 6.1.1.4'
Ca Ca 0.2262 0.3064 'International Tables Vol C Tables 4.2.6.8 and 6.1.1.4'
Cu Cu 0.3201 1.2651 'International Tables Vol C Tables 4.2.6.8 and 6.1.1.4'
Hg Hg -2.3894 9.2266 'International Tables Vol C Tables 4.2.6.8 and 6.1.1.4'
Cl Cl 0.1484 0.1585 'International Tables Vol C Tables 4.2.6.8 and 6.1.1.4'

loop_
_geom_angle_atom_site_label_1
_geom_angle_atom_site_label_2
_geom_angle_atom_site_label_3
_geom_angle
_geom_angle_site_symmetry_1
_geom_angle_site_symmetry_3
O3 Cu1 O1HH 169.8(6) . .
O3 Cu1 N2 83.3(6) . .
O1HH Cu1 N2 90.4(5) . .
O3 Cu1 O1 83.5(6) . .
O1HH Cu1 O1 102.3(5) . .
N2 Cu1 O1 166.6(6) . .
O3 Cu1 O6 93.9(8) . .
O1HH Cu1 O6 94.6(5) . .
N2 Cu1 O6 94.5(6) . .
O1 Cu1 O6 88.8(6) . .
O3 Cu1 Ca1 127.3(5) . .
O1HH Cu1 Ca1 47.9(2) . .
N2 Cu1 Ca1 44.3(4) . .
O1 Cu1 Ca1 149.1(4) . .
O6 Cu1 Ca1 86.3(3) . .
O1HH Cu2 O4 167.1(6) . .
O1HH Cu2 N1 91.6(5) . .
O4 Cu2 N1 81.8(6) . .
O1HH Cu2 O2 101.9(4) . .
O4 Cu2 O2 83.4(5) . .
N1 Cu2 O2 164.5(5) . .
O1HH Cu2 O5 91.0(6) . .
O4 Cu2 O5 100.7(7) . .
N1 Cu2 O5 95.5(6) . .
O2 Cu2 O5 91.9(6) . .
O1HH Cu2 Ca1 47.5(2) . .
O4 Cu2 Ca1 127.7(4) . .
N1 Cu2 Ca1 46.0(4) . .
O2 Cu2 Ca1 148.8(4) . .
O5 Cu2 Ca1 84.2(4) . .
N2 Ca1 N2 75.4(6) . 3_665
N2 Ca1 N2 75.4(6) . 2_655
N2 Ca1 N2 75.4(6) 3_665 2_655
N2 Ca1 N1 88.1(3) . .
N2 Ca1 N1 138.0(4) 3_665 .
N2 Ca1 N1 137.7(5) 2_655 .
N2 Ca1 N1 137.7(5) . 3_665
N2 Ca1 N1 88.1(3) 3_665 3_665
N2 Ca1 N1 138.0(4) 2_655 3_665
N1 Ca1 N1 78.5(5) . 3_665
N2 Ca1 N1 138.0(4) . 2_655
N2 Ca1 N1 137.7(4) 3_665 2_655
N2 Ca1 N1 88.1(3) 2_655 2_655
N1 Ca1 N1 78.5(5) . 2_655
N1 Ca1 N1 78.5(5) 3_665 2_655
N2 Ca1 O1HH 72.4(4) . 3_665
N2 Ca1 O1HH 67.4(4) 3_665 3_665
N2 Ca1 O1HH 135.5(6) 2_655 3_665
N1 Ca1 O1HH 70.9(4) . 3_665
N1 Ca1 O1HH 65.3(4) 3_665 3_665
N1 Ca1 O1HH 136.1(6) 2_655 3_665
N2 Ca1 O1HH 67.4(4) . .
N2 Ca1 O1HH 135.5(6) 3_665 .
N2 Ca1 O1HH 72.4(4) 2_655 .
N1 Ca1 O1HH 65.3(4) . .
N1 Ca1 O1HH 136.1(6) 3_665 .
N1 Ca1 O1HH 70.9(4) 2_655 .
O1HH Ca1 O1HH 119.99(2) 3_665 .
N2 Ca1 O1HH 135.5(6) . 2_655
N2 Ca1 O1HH 72.4(4) 3_665 2_655
N2 Ca1 O1HH 67.4(4) 2_655 2_655
N1 Ca1 O1HH 136.1(6) . 2_655
N1 Ca1 O1HH 70.9(4) 3_665 2_655
N1 Ca1 O1HH 65.3(4) 2_655 2_655
O1HH Ca1 O1HH 119.99(3) 3_665 2_655
O1HH Ca1 O1HH 119.98(2) . 2_655
N2 Ca1 Cu1 35.2(3) . .
N2 Ca1 Cu1 104.0(5) 3_665 .
N2 Ca1 Cu1 63.8(3) 2_655 .
N1 Ca1 Cu1 80.3(3) . .
N1 Ca1 Cu1 158.0(3) 3_665 .
N1 Ca1 Cu1 102.8(3) 2_655 .
O1HH Ca1 Cu1 102.1(2) 3_665 .
O1HH Ca1 Cu1 33.3(3) . .
O1HH Ca1 Cu1 130.1(3) 2_655 .
N2 Ca1 Cu1 63.8(3) . 3_665
N2 Ca1 Cu1 35.2(3) 3_665 3_665
N2 Ca1 Cu1 104.0(5) 2_655 3_665
N1 Ca1 Cu1 102.8(3) . 3_665
N1 Ca1 Cu1 80.3(3) 3_665 3_665
N1 Ca1 Cu1 158.0(3) 2_655 3_665
O1HH Ca1 Cu1 33.3(3) 3_665 3_665
O1HH Ca1 Cu1 130.1(3) . 3_665
O1HH Ca1 Cu1 102.1(2) 2_655 3_665
Cu1 Ca1 Cu1 99.02(16) . 3_665
N2 Ca1 Cu1 104.0(5) . 2_655
N2 Ca1 Cu1 63.8(3) 3_665 2_655
N2 Ca1 Cu1 35.2(3) 2_655 2_655
N1 Ca1 Cu1 158.0(3) . 2_655
N1 Ca1 Cu1 102.8(3) 3_665 2_655
N1 Ca1 Cu1 80.3(3) 2_655 2_655
O1HH Ca1 Cu1 130.1(3) 3_665 2_655
O1HH Ca1 Cu1 102.1(2) . 2_655
O1HH Ca1 Cu1 33.3(3) 2_655 2_655
Cu1 Ca1 Cu1 99.02(16) . 2_655
Cu1 Ca1 Cu1 99.02(16) 3_665 2_655
C5 N1 Cu2 118.8(11) . .
C5 N1 Ca1 140.2(10) . .
Cu2 N1 Ca1 100.1(5) . .
C4 N2 Cu1 109.0(11) . .
C4 N2 Ca1 150.0(10) . .
Cu1 N2 Ca1 100.5(5) . .
C1 O1 Cu1 106.4(13) . .
C2 O2 Cu2 110.5(10) . .
C2 O3 C3 126.2(17) 4_765 .
C2 O3 Cu1 116.5(14) 4_765 .
C3 O3 Cu1 114.3(13) . .
C1 O4 C6 125.1(16) 4_764 .
C1 O4 Cu2 116.0(13) 4_764 .
C6 O4 Cu2 118.4(11) . .
C5 O5 Cu2 120.4(14) 2_655 .
C4 O6 Cu1 124.8(12) 2_655 .
Cu2 O1HH Cu1 120.5(3) . .
Cu2 O1HH Ca1 99.9(4) . .
Cu1 O1HH Ca1 98.8(5) . .
O4 C1 O1 126.2(19) 4_765 .
O4 C1 C2 111.5(14) 4_765 4_765
O1 C1 C2 121.7(13) . 4_765
O2 C2 O3 130.2(18) . 4_764
O2 C2 C1 118.1(11) . 4_764
O3 C2 C1 111.1(13) 4_764 4_764
C4 C3 O3 110.1(16) . .
C4 C3 C1S 119(2) . .
O3 C3 C1S 119(2) . .
O6 C4 C3 122.9(17) 3_665 .
O6 C4 N2 114.6(16) 3_665 .
C3 C4 N2 122.1(16) . .
N1 C5 O5 129.5(17) . 3_665
N1 C5 C6 117.1(15) . .
O5 C5 C6 113.3(17) 3_665 .
O4 C6 C2H 110.4(17) . .
O4 C6 C5 103.4(15) . .
C2H C6 C5 105.4(16) . .
O2H' C2H C6 117(2) . .
C1S C2S S1 97(2) . .
C1S C2S Hg1 131(2) . 3_665
S1 C2S Hg1 128(2) . 3_665
C2S C1S C3 109(3) . .
C3S C3S C3S 59.997(15) 3_665 2_655
C3S C3S S1 113(6) 3_665 .
C3S C3S S1 124(5) 2_655 .
C3S C3S S1 87(6) 3_665 2_655
C3S C3S S1 46(4) 2_655 2_655
S1 C3S S1 81(4) . 2_655
C3S C3S Hg1 173(6) 3_665 .
C3S C3S Hg1 123(10) 2_655 .
S1 C3S Hg1 71(4) . .
S1 C3S Hg1 100(4) 2_655 .
C2S S1 C3S 89.0(14) . .
C2S S1 C3S 74(4) . 3_665
C3S S1 C3S 22(5) . 3_665
C2S S1 Hg1 125(3) . .
C3S S1 Hg1 70(4) . .
C3S S1 Hg1 91.6(13) 3_665 .
Cl1 Hg1 Cl2 75.4(15) . .
Cl1 Hg1 C2S 119(3) . 2_655
Cl2 Hg1 C2S 101(2) . 2_655
Cl1 Hg1 C3S 151(2) . .
Cl2 Hg1 C3S 133(2) . .
C2S Hg1 C3S 58(3) 2_655 .
Cl1 Hg1 S1 167(2) . .
Cl2 Hg1 S1 94(2) . .
C2S Hg1 S1 54.9(18) 2_655 .
C3S Hg1 S1 38.6(9) . .
C1L S1L C9L 87.0(11) . .
C9L C7L C8L 120.0 . .
C9L C7L N4' 118(2) . .
C8L C7L N4' 121.8(19) . .
C10L C9L C7L 120.0 . .
C10L C9L S1L 102.1(16) . .
C7L C9L S1L 137.8(16) . .
C11L C10L C9L 120.0 . .
C10L C11L C12L 120.0 . .
C10L C11L C6L 117.3(16) . 5_565
C12L C11L C6L 23(4) . 5_565
C10L C11L C3L 146(4) . 5_565
C12L C11L C3L 51(4) . 5_565
C6L C11L C3L 40(4) 5_565 5_565
C6L C12L C5L 83(9) 5_565 5_565
C6L C12L C8L 76(5) 5_565 .
C5L C12L C8L 51.3(18) 5_565 .
C6L C12L C11L 117(10) 5_565 .
C5L C12L C11L 156(8) 5_565 .
C8L C12L C11L 120.0 . .
C6L C12L C3L 57(8) 5_565 5_565
C5L C12L C3L 114(6) 5_565 5_565
C8L C12L C3L 134(6) . 5_565
C11L C12L C3L 87(6) . 5_565
C6L C12L C4L 106(10) 5_565 5_565
C5L C12L C4L 42(5) 5_565 5_565
C8L C12L C4L 91(3) . 5_565
C11L C12L C4L 131(4) . 5_565
C3L C12L C4L 97(5) 5_565 5_565
C5L C8L C12L 55(8) 5_565 .
C5L C8L C7L 157(9) 5_565 .
C12L C8L C7L 120.0 . .
C5L C8L C6L 64(9) 5_565 5_565
C12L C8L C6L 35(6) . 5_565
C7L C8L C6L 128(6) . 5_565
C12L C5L C8L 73(9) 6_654 6_654
C12L C5L C6L 38(10) 6_654 .
C8L C5L C6L 69(9) 6_654 .
C12L C5L C4L 103(6) 6_654 .
C8L C5L C4L 160(10) 6_654 .
C6L C5L C4L 120.0 . .
C12L C6L C3L 92(3) 6_654 .
C12L C6L C5L 59(8) 6_654 .
C3L C6L C5L 120.0 . .
C12L C6L C8L 68(10) 6_654 6_654
C3L C6L C8L 160(9) . 6_654
C5L C6L C8L 47(7) . 6_654
C12L C6L C11L 39(6) 6_654 6_654
C3L C6L C11L 76.7(18) . 6_654
C5L C6L C11L 98(5) . 6_654
C8L C6L C11L 89(8) 6_654 6_654
C1L C3L C6L 120.0 . .
C1L C3L C12L 100(5) . 6_654
C6L C3L C12L 31(6) . 6_654
C1L C3L C11L 104(5) . 6_654
C6L C3L C11L 63(3) . 6_654
C12L C3L C11L 41(3) 6_654 6_654
C2L C1L C3L 120.0 . .
C2L C1L S1L 133(2) . .
C3L C1L S1L 107(2) . .
C1L C2L C4L 120.0 . .
C1L C2L N4' 124(2) . .
C4L C2L N4' 115.9(18) . .
C2L C4L C5L 120.0 . .
C2L C4L C12L 90.7(14) . 6_654
C5L C4L C12L 35(3) . 6_654
C7L N4' C2L 119.6(12) . .

loop_
_geom_bond_atom_site_label_1
_geom_bond_atom_site_label_2
_geom_bond_distance
_geom_bond_site_symmetry_2
Cu1 O3 1.936(18) .
Cu1 O1HH 1.944(15) .
Cu1 N2 2.052(12) .
Cu1 O1 2.061(14) .
Cu1 O6 2.335(13) .
Cu1 Ca1 3.499(4) .
Cu2 O1HH 1.920(15) .
Cu2 O4 1.920(13) .
Cu2 N1 1.989(11) .
Cu2 O2 2.022(10) .
Cu2 O5 2.340(18) .
Cu2 Ca1 3.511(5) .
Ca1 N2 2.484(15) .
Ca1 N2 2.484(15) 3_665
Ca1 N2 2.484(15) 2_655
Ca1 N1 2.566(14) .
Ca1 N1 2.566(14) 3_665
Ca1 N1 2.566(14) 2_655
Ca1 O1HH 2.628(7) 3_665
Ca1 O1HH 2.628(7) .
Ca1 O1HH 2.628(7) 2_655
N1 C5 1.20(2) .
N2 C4 1.38(2) .
O1 C1 1.28(2) .
O2 C2 1.29(2) .
O3 C2 1.28(2) 4_765
O3 C3 1.49(2) .
O4 C1 1.33(2) 4_764
O4 C6 1.47(2) .
O5 C5 1.24(2) 2_655
O6 C4 1.30(2) 2_655
C1 C2 1.529(16) 4_765
C3 C4 1.39(3) .
C3 C1S 1.541(14) .
C5 C6 1.65(2) .
C6 C2H 1.559(13) .
C2H O2H' 1.45(2) .
C2S C1S 1.542(14) .
C2S S1 1.852(14) .
C2S Hg1 2.56(5) 3_665
C3S C3S 0.9(2) 3_665
C3S C3S 0.9(2) 2_655
C3S S1 1.853(14) .
C3S S1 2.38(12) 2_655
C3S Hg1 2.79(13) .
S1 Hg1 2.81(2) .
Hg1 Cl1 2.20(2) .
Hg1 Cl2 2.21(2) .
S1L C1L 1.806(14) .
S1L C9L 1.837(14) .
C7L C9L 1.3900 .
C7L C8L 1.3900 .
C7L N4' 1.409(13) .
C9L C10L 1.3900 .
C10L C11L 1.3900 .
C11L C12L 1.3900 .
C11L C6L 1.94(16) 5_565
C11L C3L 2.11(18) 5_565
C12L C6L 0.86(16) 5_565
C12L C5L 1.20(17) 5_565
C12L C8L 1.3900 .
C12L C3L 1.65(14) 5_565
C12L C4L 2.03(17) 5_565
C8L C5L 1.13(6) 5_565
C8L C6L 1.45(10) 5_565
C5L C6L 1.3900 .
C5L C4L 1.3900 .
C6L C3L 1.3900 .
C3L C1L 1.3900 .
C1L C2L 1.3900 .
C2L C4L 1.3900 .
C2L N4' 1.426(13) .
